data_4312472
loop_
_publ_author_name
'Chuanjiang Hu'
'Robert M. Chin'
'Thoi D. Nguyen'
'Khoi T. Nguyen'
'Paul S. Wagenknecht'
'Lawrence C. Nathan'

_publ_contact_author_address
;
         Department of Chemistry
         San Jose State University
         San Jose, CA 95192
;
_publ_contact_author_email pwagen@jupiter.sjsu.edu
_publ_contact_author_fax 408-924-4945
_publ_contact_author_name 'Paul S. Wagenknecht'
_publ_contact_author_phone 408-924-5008
_publ_section_title
;
 Chemistry of Constrained Dioxocyclam Ligands with Co(III): Unusual
 Examples of C-H and C-N Bond Cleavage
;
_journal_name_full 'Inorganic Chemistry'
_journal_page_first 7602
_journal_page_last 7607
_journal_paper_doi 10.1021/ic0302027
_journal_volume 42
_journal_year 2003
_chemical_formula_moiety 'C15 H25 Co N4 O4'
_chemical_formula_sum 'C15 H25 Co N4 O4'
_chemical_formula_weight 384.32
_chemical_name_systematic
;
  ?
;
_space_group_IT_number 2
_symmetry_cell_setting triclinic
_symmetry_space_group_name_Hall '-P 1'
_symmetry_space_group_name_H-M 'P -1'
_atom_sites_solution_hydrogens geom
_atom_sites_solution_primary Patterson
_atom_sites_solution_secondary difmap
_audit_creation_method 'Siemens SHELXTL v. 5.03 1994'
_cell_angle_alpha 87.090(8)
_cell_angle_beta 87.594(11)
_cell_angle_gamma 76.258(10)
_cell_formula_units_Z 2
_cell_length_a 8.0073(15)
_cell_length_b 8.4241(10)
_cell_length_c 12.751(2)
_cell_measurement_reflns_used 37
_cell_measurement_temperature 297
_cell_measurement_theta_max 24.919
_cell_measurement_theta_min 10.315
_cell_volume 834.0(2)
_computing_cell_refinement 'Siemens XSCANS v. 2.2 1995'
_computing_data_reduction 'Siemens XSCANS v. 2.2 1995'
_computing_molecular_graphics 'Siemens SHELXTL v. 5.03 1994'
_computing_publication_material 'Siemens SHELXTL v. 5.03 1994'
_computing_structure_refinement 'Siemens SHELXTL v. 5.03 1994'
_computing_structure_solution 'Siemens SHELXTL v. 5.03 1994'
_diffrn_ambient_temperature 297
_diffrn_measurement_device 'Siemens Bruker AXS P4'
_diffrn_measurement_method '\w scans'
_diffrn_radiation_monochromator graphite
_diffrn_radiation_source 'fine-focus sealed tube'
_diffrn_radiation_type MoK\a
_diffrn_radiation_wavelength 0.71073
_diffrn_reflns_av_R_equivalents 0.0281
_diffrn_reflns_av_sigmaI/netI 0.0466
_diffrn_reflns_limit_h_max 9
_diffrn_reflns_limit_h_min -9
_diffrn_reflns_limit_k_max 10
_diffrn_reflns_limit_k_min -9
_diffrn_reflns_limit_l_max 15
_diffrn_reflns_limit_l_min 0
_diffrn_reflns_number 3627
_diffrn_reflns_theta_max 25.00
_diffrn_reflns_theta_min 2.49
_diffrn_standards_decay_% 0.0
_diffrn_standards_interval_count 97
_diffrn_standards_number 3
_exptl_absorpt_coefficient_mu 1.057
_exptl_absorpt_correction_T_max 0.862
_exptl_absorpt_correction_T_min 0.673
_exptl_absorpt_correction_type empirical
_exptl_absorpt_process_details ' S.Parkin,et.al.,J.Appl.Crystallog.,1995,28,53-56'
_exptl_crystal_colour violet
_exptl_crystal_density_diffrn 1.530
_exptl_crystal_description pillar
_exptl_crystal_F_000 404
_exptl_crystal_size_max 0.36
_exptl_crystal_size_mid 0.22
_exptl_crystal_size_min 0.14
_refine_diff_density_max 0.740
_refine_diff_density_min -0.684
_refine_diff_density_rms 0.073
_refine_ls_extinction_method none
_refine_ls_goodness_of_fit_ref 1.097
_refine_ls_hydrogen_treatment none
_refine_ls_matrix_type full
_refine_ls_number_parameters 217
_refine_ls_number_reflns 2942
_refine_ls_number_restraints 0
_refine_ls_R_factor_gt 0.0416
_refine_ls_shift/su_max -0.001
_refine_ls_shift/su_mean 0.000
_refine_ls_structure_factor_coef Fsqd
_refine_ls_weighting_details 'w=1/[\s^2^(Fo^2^)+(0.0414P)^2^+1.0247P] where P=(Fo^2^+2Fc^2^)/3'
_refine_ls_weighting_scheme calc
_refine_ls_wR_factor_ref 0.0997
_reflns_number_gt 2409
_reflns_number_total 2942
_reflns_threshold_expression >2sigma(I)
_cod_data_source_file ic0302027_2.cif
_cod_data_source_block 2
_cod_database_code 4312472

loop_
_symmetry_equiv_pos_as_xyz
'x, y, z'
'-x, -y, -z'

loop_
_atom_site_aniso_label
_atom_site_aniso_U_11
_atom_site_aniso_U_22
_atom_site_aniso_U_33
_atom_site_aniso_U_23
_atom_site_aniso_U_13
_atom_site_aniso_U_12
Co 0.0244(2) 0.0254(2) 0.0243(2) -0.0007(2) -0.0010(2) -0.0062(2)
N1 0.030(2) 0.0296(15) 0.032(2) -0.0023(12) 0.0071(12) -0.0065(13)
O1 0.0262(15) 0.057(2) 0.090(2) -0.003(2) 0.0026(15) -0.0069(13)
N2 0.0214(14) 0.0212(13) 0.036(2) -0.0023(11) 0.0015(12) -0.0054(11)
O2 0.058(2) 0.0261(12) 0.0342(13) 0.0032(10) -0.0073(12) -0.0090(12)
N3 0.0247(15) 0.033(2) 0.037(2) -0.0043(12) 0.0030(12) -0.0030(12)
N4 0.0295(15) 0.0282(14) 0.0242(14) -0.0011(11) 0.0020(12) -0.0076(12)
C1 0.033(2) 0.031(2) 0.043(2) -0.003(2) 0.002(2) 0.003(2)
C2 0.029(2) 0.040(2) 0.035(2) -0.010(2) 0.008(2) -0.004(2)
C3 0.032(2) 0.035(2) 0.034(2) -0.0002(14) 0.0079(15) -0.013(2)
C4 0.023(2) 0.033(2) 0.040(2) -0.0022(15) 0.0011(15) -0.0089(14)
C5 0.030(2) 0.026(2) 0.044(2) -0.0066(15) -0.002(2) -0.0022(14)
C6 0.029(2) 0.033(2) 0.067(3) -0.012(2) 0.001(2) 0.002(2)
C7 0.021(2) 0.039(2) 0.061(3) -0.004(2) -0.005(2) 0.000(2)
C8 0.031(2) 0.048(2) 0.040(2) -0.003(2) 0.007(2) -0.013(2)
C9 0.036(2) 0.040(2) 0.031(2) 0.0000(15) 0.005(2) -0.012(2)
C10 0.036(2) 0.028(2) 0.027(2) -0.0035(14) -0.0076(15) -0.007(2)
O3 0.045(2) 0.0305(13) 0.0330(13) 0.0015(10) -0.0099(11) -0.0095(11)
O4 0.0408(14) 0.0289(12) 0.0316(13) -0.0029(10) -0.0057(11) -0.0085(11)
C11 0.086(4) 0.047(2) 0.042(2) 0.011(2) -0.014(2) -0.017(2)
C12 0.038(2) 0.037(2) 0.030(2) 0.0025(15) -0.004(2) -0.007(2)
C13 0.078(3) 0.046(2) 0.033(2) 0.001(2) -0.017(2) -0.019(2)
C14 0.040(2) 0.038(2) 0.032(2) -0.0066(15) -0.002(2) -0.011(2)
C15 0.085(3) 0.047(2) 0.048(2) -0.008(2) -0.017(2) -0.024(2)

loop_
_atom_site_label
_atom_site_type_symbol
_atom_site_fract_x
_atom_site_fract_y
_atom_site_fract_z
_atom_site_U_iso_or_equiv
_atom_site_thermal_displace_type
_atom_site_occupancy
_atom_site_calc_flag
_atom_site_refinement_flags
_atom_site_disorder_group
Co Co 0.61890(6) 0.84279(5) 0.73627(3) 0.0246(2) Uani 1 d . .
N1 N 0.3792(4) 0.8795(3) 0.7790(2) 0.0307(6) Uani 1 d . .
O1 O 0.1024(3) 1.0035(4) 0.7376(3) 0.0583(8) Uani 1 d . .
N2 N 0.5677(3) 0.6650(3) 0.6542(2) 0.0262(6) Uani 1 d . .
H2 H 0.5972 0.7538 0.6345 0.031 Uiso 1 calc R .
O2 O 0.4522(4) 1.2667(3) 0.5687(2) 0.0395(6) Uani 1 d . .
N3 N 0.8602(3) 0.7897(3) 0.6783(2) 0.0321(6) Uani 1 d . .
H3 H 0.8141 0.8458 0.7309 0.039 Uiso 1 calc R .
N4 N 0.5730(4) 1.0050(3) 0.6240(2) 0.0273(6) Uani 1 d . .
C1 C 0.3151(5) 1.1585(4) 0.7138(3) 0.0376(8) Uani 1 d . .
H1A H 0.2157 1.2413 0.6908 0.045 Uiso 1 calc R .
H1B H 0.3566 1.1975 0.7756 0.045 Uiso 1 calc R .
C2 C 0.2569(5) 1.0050(4) 0.7453(3) 0.0355(8) Uani 1 d . .
C3 C 0.3344(5) 0.7205(4) 0.7846(3) 0.0332(8) Uani 1 d . .
H3A H 0.2119 0.7333 0.7981 0.040 Uiso 1 calc R .
H3B H 0.3962 0.6498 0.8398 0.040 Uiso 1 calc R .
C4 C 0.3875(4) 0.6514(4) 0.6786(3) 0.0316(7) Uani 1 d . .
H4A H 0.3812 0.5378 0.6793 0.038 Uiso 1 calc R .
H4B H 0.3114 0.7120 0.6256 0.038 Uiso 1 calc R .
C5 C 0.6890(4) 0.5018(4) 0.6692(3) 0.0342(8) Uani 1 d . .
H5A H 0.6481 0.4219 0.6316 0.041 Uiso 1 calc R .
H5B H 0.6900 0.4689 0.7433 0.041 Uiso 1 calc R .
C6 C 0.8696(5) 0.5014(5) 0.6313(4) 0.0445(9) Uani 1 d . .
H6A H 0.8680 0.5313 0.5568 0.053 Uiso 1 calc R .
H6B H 0.9400 0.3910 0.6397 0.053 Uiso 1 calc R .
C7 C 0.9538(5) 0.6156(4) 0.6869(3) 0.0413(9) Uani 1 d . .
H7A H 0.9628 0.5814 0.7607 0.050 Uiso 1 calc R .
H7B H 1.0696 0.6054 0.6579 0.050 Uiso 1 calc R .
C8 C 0.8551(5) 0.8559(5) 0.5682(3) 0.0391(9) Uani 1 d . .
H8A H 0.8202 0.7816 0.5227 0.047 Uiso 1 calc R .
H8B H 0.9683 0.8680 0.5447 0.047 Uiso 1 calc R .
C9 C 0.7294(5) 1.0185(4) 0.5633(3) 0.0353(8) Uani 1 d . .
H9A H 0.7789 1.1006 0.5924 0.042 Uiso 1 calc R .
H9B H 0.7017 1.0513 0.4909 0.042 Uiso 1 calc R .
C10 C 0.4531(4) 1.1437(4) 0.6285(3) 0.0303(7) Uani 1 d . .
O3 O 0.6791(3) 0.6866(3) 0.8524(2) 0.0360(6) Uani 1 d . .
O4 O 0.6677(3) 1.0161(3) 0.8110(2) 0.0335(6) Uani 1 d . .
C11 C 0.7535(7) 0.5776(5) 1.0204(3) 0.0582(12) Uani 1 d . .
H11A H 0.7292 0.4843 0.9895 0.087 Uiso 1 calc R .
H11B H 0.6779 0.6068 1.0804 0.087 Uiso 1 calc R .
H11C H 0.8707 0.5516 1.0419 0.087 Uiso 1 calc R .
C12 C 0.7263(5) 0.7187(4) 0.9412(3) 0.0355(8) Uani 1 d . .
C13 C 0.7531(6) 0.8656(5) 0.9674(3) 0.0511(11) Uani 1 d . .
H13 H 0.7944 0.8719 1.0338 0.061 Uiso 1 calc R .
C14 C 0.7235(5) 1.0061(4) 0.9029(3) 0.0361(8) Uani 1 d . .
C15 C 0.7600(7) 1.1602(5) 0.9396(4) 0.0581(12) Uani 1 d . .
H15A H 0.7325 1.2449 0.8856 0.087 Uiso 1 calc R .
H15B H 0.8796 1.1412 0.9551 0.087 Uiso 1 calc R .
H15C H 0.6913 1.1932 1.0018 0.087 Uiso 1 calc R .

loop_
_atom_type_symbol
_atom_type_description
_atom_type_scat_dispersion_real
_atom_type_scat_dispersion_imag
_atom_type_scat_source
C C 0.0033 0.0016 'International Tables Vol C Tables 4.2.6.8 and 6.1.1.4'
H H 0.0000 0.0000 'International Tables Vol C Tables 4.2.6.8 and 6.1.1.4'
N N 0.0061 0.0033 'International Tables Vol C Tables 4.2.6.8 and 6.1.1.4'
O O 0.0106 0.0060 'International Tables Vol C Tables 4.2.6.8 and 6.1.1.4'
Co Co 0.3494 0.9721 'International Tables Vol C Tables 4.2.6.8 and 6.1.1.4'

loop_
_geom_angle_atom_site_label_1
_geom_angle_atom_site_label_2
_geom_angle_atom_site_label_3
_geom_angle
_geom_angle_site_symmetry_1
_geom_angle_site_symmetry_3
_geom_angle_publ_flag
O4 Co N4 83.56(11) . . ?
O4 Co O3 92.94(10) . . ?
N4 Co O3 175.64(11) . . ?
O4 Co N1 96.70(11) . . ?
N4 Co N1 92.79(12) . . ?
O3 Co N1 90.19(11) . . ?
O4 Co N3 89.79(11) . . ?
N4 Co N3 85.78(12) . . ?
O3 Co N3 91.63(11) . . ?
N1 Co N3 173.17(12) . . ?
O4 Co N2 178.38(10) . . ?
N4 Co N2 94.85(11) . . ?
O3 Co N2 88.63(10) . . ?
N1 Co N2 83.68(11) . . ?
N3 Co N2 89.77(11) . . ?
C2 N1 C3 115.6(3) . . ?
C2 N1 Co 124.6(2) . . ?
C3 N1 Co 107.5(2) . . ?
C5 N2 C4 110.0(2) . . ?
C5 N2 Co 115.0(2) . . ?
C4 N2 Co 109.6(2) . . ?
C5 N2 H2 125.0 . . ?
C4 N2 H2 125.0 . . ?
Co N2 H2 48.53 . . ?
C7 N3 C8 112.2(3) . . ?
C7 N3 Co 116.3(2) . . ?
C8 N3 Co 107.1(2) . . ?
C7 N3 H3 123.9 . . ?
C8 N3 H3 123.9 . . ?
Co N3 H3 48.73 . . ?
C10 N4 C9 114.4(3) . . ?
C10 N4 Co 124.2(2) . . ?
C9 N4 Co 112.5(2) . . ?
C10 C1 C2 116.3(3) . . ?
C10 C1 H1A 108.2 . . ?
C2 C1 H1A 108.2 . . ?
C10 C1 H1B 108.2 . . ?
C2 C1 H1B 108.2 . . ?
H1A C1 H1B 107.4 . . ?
O1 C2 N1 125.2(3) . . ?
O1 C2 C1 119.4(3) . . ?
N1 C2 C1 115.4(3) . . ?
N1 C3 C4 104.6(3) . . ?
N1 C3 H3A 110.8 . . ?
C4 C3 H3A 110.8 . . ?
N1 C3 H3B 110.8 . . ?
C4 C3 H3B 110.8 . . ?
H3A C3 H3B 108.9 . . ?
N2 C4 C3 108.0(3) . . ?
N2 C4 H4A 110.1 . . ?
C3 C4 H4A 110.1 . . ?
N2 C4 H4B 110.1 . . ?
C3 C4 H4B 110.1 . . ?
H4A C4 H4B 108.4 . . ?
N2 C5 C6 112.8(3) . . ?
N2 C5 H5A 109.0 . . ?
C6 C5 H5A 109.0 . . ?
N2 C5 H5B 109.0 . . ?
C6 C5 H5B 109.0 . . ?
H5A C5 H5B 107.8 . . ?
C5 C6 C7 115.0(3) . . ?
C5 C6 H6A 108.5 . . ?
C7 C6 H6A 108.5 . . ?
C5 C6 H6B 108.5 . . ?
C7 C6 H6B 108.5 . . ?
H6A C6 H6B 107.5 . . ?
N3 C7 C6 113.9(3) . . ?
N3 C7 H7A 108.8 . . ?
C6 C7 H7A 108.8 . . ?
N3 C7 H7B 108.8 . . ?
C6 C7 H7B 108.8 . . ?
H7A C7 H7B 107.7 . . ?
N3 C8 C9 108.6(3) . . ?
N3 C8 H8A 110.0 . . ?
C9 C8 H8A 110.0 . . ?
N3 C8 H8B 110.0 . . ?
C9 C8 H8B 110.0 . . ?
H8A C8 H8B 108.3 . . ?
N4 C9 C8 108.6(3) . . ?
N4 C9 H9A 110.0 . . ?
C8 C9 H9A 110.0 . . ?
N4 C9 H9B 110.0 . . ?
C8 C9 H9B 110.0 . . ?
H9A C9 H9B 108.4 . . ?
O2 C10 N4 123.7(3) . . ?
O2 C10 C1 117.7(3) . . ?
N4 C10 C1 118.5(3) . . ?
C12 O3 Co 125.1(2) . . ?
C14 O4 Co 126.6(2) . . ?
C12 C11 H11A 109.5 . . ?
C12 C11 H11B 109.5 . . ?
H11A C11 H11B 109.5 . . ?
C12 C11 H11C 109.5 . . ?
H11A C11 H11C 109.5 . . ?
H11B C11 H11C 109.5 . . ?
O3 C12 C13 125.6(3) . . ?
O3 C12 C11 114.3(3) . . ?
C13 C12 C11 120.1(3) . . ?
C12 C13 C14 125.1(3) . . ?
C12 C13 H13 117.5 . . ?
C14 C13 H13 117.5 . . ?
O4 C14 C13 124.6(3) . . ?
O4 C14 C15 115.0(3) . . ?
C13 C14 C15 120.4(3) . . ?
C14 C15 H15A 109.5 . . ?
C14 C15 H15B 109.5 . . ?
H15A C15 H15B 109.5 . . ?
C14 C15 H15C 109.5 . . ?
H15A C15 H15C 109.5 . . ?
H15B C15 H15C 109.5 . . ?

loop_
_geom_bond_atom_site_label_1
_geom_bond_atom_site_label_2
_geom_bond_distance
_geom_bond_site_symmetry_2
_geom_bond_publ_flag
Co O4 1.907(2) . ?
Co N4 1.913(3) . ?
Co O3 1.928(2) . ?
Co N1 1.929(3) . ?
Co N3 1.996(3) . ?
Co N2 1.998(3) . ?
N1 C2 1.326(5) . ?
N1 C3 1.465(4) . ?
O1 C2 1.248(4) . ?
N2 C5 1.492(4) . ?
N2 C4 1.493(4) . ?
N2 H2 0.86 . ?
O2 C10 1.254(4) . ?
N3 C7 1.481(4) . ?
N3 C8 1.482(5) . ?
N3 H3 0.86 . ?
N4 C10 1.326(4) . ?
N4 C9 1.468(4) . ?
C1 C10 1.505(5) . ?
C1 C2 1.506(5) . ?
C1 H1A 0.97 . ?
C1 H1B 0.97 . ?
C3 C4 1.504(5) . ?
C3 H3A 0.97 . ?
C3 H3B 0.97 . ?
C4 H4A 0.97 . ?
C4 H4B 0.97 . ?
C5 C6 1.505(5) . ?
C5 H5A 0.97 . ?
C5 H5B 0.97 . ?
C6 C7 1.517(5) . ?
C6 H6A 0.97 . ?
C6 H6B 0.97 . ?
C7 H7A 0.97 . ?
C7 H7B 0.97 . ?
C8 C9 1.495(5) . ?
C8 H8A 0.97 . ?
C8 H8B 0.97 . ?
C9 H9A 0.97 . ?
C9 H9B 0.97 . ?
O3 C12 1.271(4) . ?
O4 C14 1.264(4) . ?
C11 C12 1.501(5) . ?
C11 H11A 0.96 . ?
C11 H11B 0.96 . ?
C11 H11C 0.96 . ?
C12 C13 1.366(5) . ?
C13 C14 1.385(5) . ?
C13 H13 0.93 . ?
C14 C15 1.498(5) . ?
C15 H15A 0.96 . ?
C15 H15B 0.96 . ?
C15 H15C 0.96 . ?
